data_2312984
loop_
_publ_author_name
'Peloquin, Andrew J.'
'McMillen, Colin D.'
'Pennington, William T.'

_publ_section_title
;
 Halogen and hydrogen bonding of 3,6-bis(pyridin-2-yl)-1,2,4,5-tetrazine
 and 3,6-bis(pyridin-4-yl)-1,2,4,5-tetrazine.
;
_journal_coeditor_code QF3073
_journal_issue 'Pt 7'
_journal_name_full 'Acta crystallographica. Section C, Structural chemistry'
_journal_page_first 351
_journal_page_last 357
_journal_paper_doi 10.1107/S2053229626005814
_journal_volume 82
_journal_year 2026
_chemical_formula_iupac 'C12 H10 N6 2+, 2I3 -, C12 H8 N6, I2'
_chemical_formula_moiety 'C12 H10 N6 2+, 2(I3 -), C12 H8 N6, I2'
_chemical_formula_sum 'C24 H18 I8 N12'
_chemical_formula_weight 1489.727
_chemical_name_common
;
[H~2~(2-bptz)]:2-bptz:2(I~3~):I~2~
;
_chemical_name_systematic
'2,2'-(1,2,4,5-Tetrazine-3,6-diyl)dipyridinium bis(triiodide)--3,6-bis(pyyridin-2-yl)-1,2,4,5-tetrazine--diiodine (1/1/1)'
_space_group_crystal_system triclinic
_space_group_IT_number 2
_space_group_name_Hall '-P 1'
_space_group_name_H-M_alt 'P -1'
_audit_creation_method
;
Olex2 1.5
(compiled 2025.07.13 svn.rb7424aed for OlexSys, GUI svn.r7314)
;
_cell_angle_alpha 93.078(3)
_cell_angle_beta 93.290(3)
_cell_angle_gamma 107.721(3)
_cell_formula_units_Z 1
_cell_length_a 8.4395(6)
_cell_length_b 9.7773(7)
_cell_length_c 12.0987(9)
_cell_measurement_reflns_used 9986
_cell_measurement_temperature 100(2)
_cell_measurement_theta_max 26.39
_cell_measurement_theta_min 2.54
_cell_volume 946.73(12)
_computing_cell_refinement
;
SAINT (Bruker, 2017)
;
_computing_data_collection
;
APEX3 (Bruker, 2017)
;
_computing_data_reduction
;
SAINT (Bruker, 2017)
;
_computing_molecular_graphics
;
OLEX2 (Dolomanov <i>et al.</i>,  2009)
;
_computing_publication_material
;
OLEX2 (Dolomanov <i>et al.</i>,  2009)
;
_computing_structure_refinement
;
olex2.refine (Bourhis <i>et al.</i>,  2015)
;
_computing_structure_solution
;
SHELXT2018 (Sheldrick, 2015<i>a</i>)
;
_diffrn_ambient_temperature 100.00
_diffrn_measured_fraction_theta_full 0.9947
_diffrn_measured_fraction_theta_max 0.9954
_diffrn_measurement_device_type 'Bruker D8 VENTURE PHOTON 2'
_diffrn_measurement_method '\f and \w scans'
_diffrn_radiation_type 'Mo K\a'
_diffrn_radiation_wavelength 0.71073
_diffrn_reflns_av_R_equivalents 0.0258
_diffrn_reflns_av_unetI/netI 0.0161
_diffrn_reflns_limit_h_max 10
_diffrn_reflns_limit_h_min -10
_diffrn_reflns_limit_k_max 12
_diffrn_reflns_limit_k_min -12
_diffrn_reflns_limit_l_max 15
_diffrn_reflns_limit_l_min -15
_diffrn_reflns_number 23421
_diffrn_reflns_theta_full 25.2417
_diffrn_reflns_theta_max 26.40
_diffrn_reflns_theta_min 2.19
_exptl_absorpt_coefficient_mu 6.590
_exptl_absorpt_correction_T_max 0.7454
_exptl_absorpt_correction_T_min 0.6060
_exptl_absorpt_correction_type multi-scan
_exptl_absorpt_process_details
;
(SADABS; Bruker, 2017)
;
_exptl_crystal_colour red
_exptl_crystal_density_diffrn 2.613
_exptl_crystal_density_method 'not measured'
_exptl_crystal_description block
_exptl_crystal_F_000 667.122
_exptl_crystal_size_max 0.205
_exptl_crystal_size_mid 0.178
_exptl_crystal_size_min 0.139
_refine_diff_density_max 1.1375
_refine_diff_density_min -0.8864
_refine_ls_goodness_of_fit_ref 1.0326
_refine_ls_hydrogen_treatment mixed
_refine_ls_matrix_type full
_refine_ls_number_constraints 21
_refine_ls_number_parameters 223
_refine_ls_number_reflns 3868
_refine_ls_number_restraints 11
_refine_ls_restrained_S_all 1.0310
_refine_ls_R_factor_all 0.0226
_refine_ls_R_factor_gt 0.0212
_refine_ls_shift/su_max 0.0002
_refine_ls_shift/su_mean 0.0000
_refine_ls_structure_factor_coef Fsqd
_refine_ls_weighting_details 'w=1/[\s^2^(Fo^2^)+(0.0000P)^2^+3.9555P] where P=(Fo^2^+2Fc^2^)/3'
_refine_ls_weighting_scheme calc
_refine_ls_wR_factor_gt 0.0452
_refine_ls_wR_factor_ref 0.0461
_reflns_number_gt 3706
_reflns_number_total 3868
_reflns_threshold_expression I>=2u(I)
_cod_data_source_file qf3073sup1.cif
_cod_data_source_block 1
_cod_database_code 2312984

loop_
_space_group_symop_id
_space_group_symop_operation_xyz
1 x,y,z
2 -x,-y,-z

loop_
_atom_site_type_symbol
_atom_site_label
_atom_site_fract_x
_atom_site_fract_y
_atom_site_fract_z
_atom_site_U_iso_or_equiv
_atom_site_adp_type
_atom_site_occupancy
_atom_site_disorder_group
I I1A 0.46743(4) 0.87029(3) 0.93845(2) 0.03819(10) Uani 0.9291(10) 3
I I1B 0.6425(6) 0.9898(5) 1.0545(4) 0.0486(14) Uani 0.0709(10) 4
I I2A 0.41699(4) 0.57507(4) 0.77194(2) 0.02790(8) Uani 0.9520(7) 1
I I2B 0.4662(8) 0.6403(8) 0.7863(5) 0.02790(8) Uani 0.0480(7) 2
I I3A 0.17142(4) 0.27654(4) 0.791799(19) 0.02574(8) Uani 0.9520(7) 1
I I3B 0.2383(8) 0.3490(8) 0.7882(4) 0.02574(8) Uani 0.0480(7) 2
I I4A -0.06992(5) 0.00885(4) 0.81038(3) 0.04307(9) Uani 0.9520(7) 1
I I4B 0.0058(10) 0.0571(8) 0.8022(6) 0.04307(9) Uani 0.0480(7) 2
N N3 0.5314(3) 0.1874(3) 0.6244(2) 0.0168(5) Uani 1.000000 .
N N2 0.6204(3) 0.4517(3) 0.5458(2) 0.0158(5) Uani 1.000000 .
N N1 0.3390(3) 0.4127(3) 0.4791(2) 0.0166(5) Uani 1.000000 .
C C2 0.4190(4) 0.2178(3) 0.5541(2) 0.0152(6) Uani 1.000000 .
C C3 0.2700(4) 0.1169(3) 0.5115(3) 0.0188(6) Uani 1.000000 .
H H3 0.1944(4) 0.1432(3) 0.4621(3) 0.0226(7) Uiso 1.000000 .
C C4 0.2347(4) -0.0227(3) 0.5428(3) 0.0224(7) Uani 1.000000 .
H H4 0.1348(4) -0.0946(3) 0.5145(3) 0.0269(8) Uiso 1.000000 .
C C5 0.3472(4) -0.0560(4) 0.6159(3) 0.0238(7) Uani 1.000000 .
H H5 0.3250(4) -0.1506(4) 0.6396(3) 0.0286(8) Uiso 1.000000 .
C C6 0.4932(4) 0.0515(3) 0.6542(3) 0.0206(6) Uani 1.000000 .
H H6a 0.5700(4) 0.0276(3) 0.7042(3) 0.0247(8) Uiso 1.000000 .
C C1 0.4619(4) 0.3685(3) 0.5245(2) 0.0146(6) Uani 1.000000 .
N N6 0.7887(3) 0.3991(3) 0.7436(2) 0.0161(5) Uani 1.000000 .
H H1N2 0.738(4) 0.326(3) 0.699(3) 0.039(12) Uiso 1.000000 .
N N4 1.0417(3) 0.6302(3) 0.5596(2) 0.0152(5) Uani 1.000000 .
N N5 1.0796(3) 0.6254(3) 0.4553(2) 0.0148(5) Uani 1.000000 .
C C8 0.9148(4) 0.5117(3) 0.7149(2) 0.0151(6) Uani 1.000000 .
C C9 0.9886(4) 0.6260(3) 0.7917(3) 0.0192(6) Uani 1.000000 .
H H9 1.0760(4) 0.7063(3) 0.7723(3) 0.0230(7) Uiso 1.000000 .
C C10 0.9332(4) 0.6220(4) 0.8983(3) 0.0244(7) Uani 1.000000 .
H H10 0.9821(4) 0.7004(4) 0.9520(3) 0.0292(8) Uiso 1.000000 .
C C11 0.8079(4) 0.5046(4) 0.9254(3) 0.0245(7) Uani 1.000000 .
H H11 0.7719(4) 0.4994(4) 0.9984(3) 0.0294(8) Uiso 1.000000 .
C C12 0.7348(4) 0.3942(4) 0.8449(3) 0.0206(6) Uani 1.000000 .
H H12 0.6453(4) 0.3141(4) 0.8621(3) 0.0248(8) Uiso 1.000000 .
C C7 0.9635(3) 0.5050(3) 0.6002(2) 0.0135(6) Uani 1.000000 .

loop_
_atom_site_aniso_label
_atom_site_aniso_U_11
_atom_site_aniso_U_22
_atom_site_aniso_U_33
_atom_site_aniso_U_12
_atom_site_aniso_U_13
_atom_site_aniso_U_23
I1A 0.04729(18) 0.03442(16) 0.02006(14) -0.00773(12) 0.00372(11) 0.00902(10)
I1B 0.051(3) 0.055(3) 0.045(3) 0.022(2) 0.0097(19) 0.0075(19)
I2A 0.02849(15) 0.03619(18) 0.02328(13) 0.01620(13) 0.00433(10) 0.00018(11)
I2B 0.02849(15) 0.03619(18) 0.02328(13) 0.01620(13) 0.00433(10) 0.00018(11)
I3A 0.02876(15) 0.03888(19) 0.01622(11) 0.02132(14) -0.00013(9) -0.00224(10)
I3B 0.02876(15) 0.03888(19) 0.01622(11) 0.02132(14) -0.00013(9) -0.00224(10)
I4A 0.0378(2) 0.04466(19) 0.04464(17) 0.00997(15) -0.00434(14) 0.00927(14)
I4B 0.0378(2) 0.04466(19) 0.04464(17) 0.00997(15) -0.00434(14) 0.00927(14)
N3 0.0165(12) 0.0172(13) 0.0170(13) 0.0050(10) 0.0044(10) 0.0026(10)
N2 0.0150(12) 0.0162(12) 0.0165(13) 0.0046(10) 0.0021(10) 0.0034(10)
N1 0.0157(12) 0.0166(12) 0.0184(13) 0.0057(10) 0.0012(10) 0.0046(10)
C2 0.0166(14) 0.0160(14) 0.0143(14) 0.0064(12) 0.0048(11) 0.0018(11)
C3 0.0176(15) 0.0182(15) 0.0212(16) 0.0069(12) 0.0005(12) 0.0003(12)
C4 0.0199(16) 0.0161(15) 0.0294(18) 0.0028(12) 0.0032(13) 0.0001(13)
C5 0.0264(17) 0.0175(15) 0.0294(18) 0.0077(13) 0.0077(14) 0.0069(13)
C6 0.0223(16) 0.0212(16) 0.0209(16) 0.0095(13) 0.0031(13) 0.0066(13)
C1 0.0157(14) 0.0176(14) 0.0116(13) 0.0067(12) 0.0029(11) 0.0007(11)
N6 0.0169(12) 0.0189(13) 0.0132(12) 0.0065(10) -0.0001(10) 0.0022(10)
N4 0.0141(12) 0.0191(12) 0.0128(12) 0.0058(10) 0.0018(9) 0.0001(10)
N5 0.0124(12) 0.0193(13) 0.0136(12) 0.0061(10) 0.0021(9) 0.0011(10)
C8 0.0127(13) 0.0210(15) 0.0133(14) 0.0076(12) 0.0007(11) 0.0030(11)
C9 0.0183(15) 0.0225(16) 0.0166(15) 0.0065(12) 0.0011(12) -0.0005(12)
C10 0.0270(17) 0.0293(18) 0.0164(16) 0.0099(14) -0.0025(13) -0.0046(13)
C11 0.0275(17) 0.0372(19) 0.0112(15) 0.0132(15) 0.0032(13) 0.0030(13)
C12 0.0212(16) 0.0272(17) 0.0145(15) 0.0074(13) 0.0040(12) 0.0073(13)
C7 0.0102(13) 0.0164(14) 0.0146(14) 0.0052(11) -0.0001(11) 0.0009(11)

loop_
_atom_type_symbol
_atom_type_scat_Cromer_Mann_a1
_atom_type_scat_Cromer_Mann_a2
_atom_type_scat_Cromer_Mann_a3
_atom_type_scat_Cromer_Mann_a4
_atom_type_scat_Cromer_Mann_b1
_atom_type_scat_Cromer_Mann_b2
_atom_type_scat_Cromer_Mann_b3
_atom_type_scat_Cromer_Mann_b4
_atom_type_scat_Cromer_Mann_c
_atom_type_scat_dispersion_source
_atom_type_scat_dispersion_real
_atom_type_scat_dispersion_imag
_atom_type_scat_source
C 2.31000 1.02000 1.58860 0.86500 20.84390 10.20750 0.56870 51.65120 0.21560 'Brennan, Cowan, Rev. Sci. Instrum., 1992, 63, 850' 0.00313 0.00162 'International Tables Volume C Table 6.1.1.4 (pp. 500-502)'
H 0.49300 0.32291 0.14019 0.04081 10.51090 26.12570 3.14236 57.79970 0.00304 'Brennan, Cowan, Rev. Sci. Instrum., 1992, 63, 850' 0.00000 0.00000 'International Tables Volume C Table 6.1.1.4 (pp. 500-502)'
I 20.14720 18.99490 7.51380 2.27350 4.34700 0.38140 27.76600 66.87760 4.07120 'Brennan, Cowan, Rev. Sci. Instrum., 1992, 63, 850' -0.43777 1.82087 'International Tables Volume C Table 6.1.1.4 (pp. 500-502)'
N 12.21260 3.13220 2.01250 1.16630 0.00570 9.89330 28.99750 0.58260 -11.52900 'Brennan, Cowan, Rev. Sci. Instrum., 1992, 63, 850' 0.00612 0.00332 'International Tables Volume C Table 6.1.1.4 (pp. 500-502)'

loop_
_exptl_crystal_face_index_h
_exptl_crystal_face_index_k
_exptl_crystal_face_index_l
_exptl_crystal_face_perp_dist
1.00 1.00 1.00 0.0870
-1.00 -1.00 -1.00 0.0380
0.00 1.00 0.00 0.0930
0.00 -1.00 0.00 0.0220
1.00 -1.00 1.00 0.0730
-1.00 1.00 -1.00 0.0460
0.00 1.00 -1.00 0.0950
0.00 -1.00 1.00 0.0710
-1.00 0.00 0.00 0.0370
1.00 0.00 -1.00 0.0950
-1.00 0.00 1.00 0.0750
0.00 0.00 -1.00 0.0740
0.00 0.00 1.00 0.0880
-1.00 1.00 0.00 0.0380

loop_
_geom_angle_atom_site_label_1
_geom_angle_atom_site_label_2
_geom_angle_atom_site_label_3
_geom_angle_site_symmetry_1
_geom_angle_site_symmetry_3
_geom_angle
_geom_angle_publ_flag
I4A I3A I2A . . 176.654(12) ?
I4B I3B I2B . . 177.1(3) ?
C6 N3 C2 . . 116.7(3) ?
C1 N2 N1 . 2_666 118.7(3) ?
C1 N1 N2 . 2_666 116.7(3) ?
C3 C2 N3 . . 123.7(3) ?
C1 C2 N3 . . 115.7(3) ?
C1 C2 C3 . . 120.6(3) ?
H3 C3 C2 . . 120.83(18) ?
C4 C3 C2 . . 118.3(3) ?
C4 C3 H3 . . 120.83(19) ?
H4 C4 C3 . . 120.52(19) ?
C5 C4 C3 . . 119.0(3) ?
C5 C4 H4 . . 120.52(19) ?
H5 C5 C4 . . 120.57(19) ?
C6 C5 C4 . . 118.9(3) ?
C6 C5 H5 . . 120.57(19) ?
C5 C6 N3 . . 123.4(3) ?
H6a C6 N3 . . 118.28(18) ?
H6a C6 C5 . . 118.28(19) ?
N1 C1 N2 . . 124.6(3) ?
C2 C1 N2 . . 117.7(3) ?
C2 C1 N1 . . 117.7(3) ?
C8 N6 H1N2 . . 123(3) ?
C12 N6 H1N2 . . 115(3) ?
C12 N6 C8 . . 121.9(3) ?
C7 N4 N5 . . 117.0(3) ?
C7 N5 N4 2_766 . 117.0(3) ?
C9 C8 N6 . . 119.6(3) ?
C7 C8 N6 . . 116.9(3) ?
C7 C8 C9 . . 123.4(3) ?
H9 C9 C8 . . 120.48(18) ?
C10 C9 C8 . . 119.0(3) ?
C10 C9 H9 . . 120.5(2) ?
H10 C10 C9 . . 120.1(2) ?
C11 C10 C9 . . 119.8(3) ?
C11 C10 H10 . . 120.1(2) ?
H11 C11 C10 . . 120.46(19) ?
C12 C11 C10 . . 119.1(3) ?
C12 C11 H11 . . 120.46(19) ?
C11 C12 N6 . . 120.5(3) ?
H12 C12 N6 . . 119.73(19) ?
H12 C12 C11 . . 119.73(19) ?
N5 C7 N4 2_766 . 126.0(3) ?
C8 C7 N4 . . 116.8(3) ?
C8 C7 N5 . 2_766 117.2(3) ?

loop_
_geom_bond_atom_site_label_1
_geom_bond_atom_site_label_2
_geom_bond_site_symmetry_2
_geom_bond_distance
_geom_bond_publ_flag
I1A I1A 2_677 2.7579(6) ?
I1B I1B 2_677 2.742(9) ?
I2A I3A . 3.0533(5) ?
I2B I3B . 2.914(9) ?
I3A I4A . 2.8142(5) ?
I3B I4B . 2.950(9) ?
N3 C2 . 1.348(4) ?
N3 C6 . 1.343(4) ?
N2 N1 2_666 1.320(4) ?
N2 C1 . 1.339(4) ?
N1 C1 . 1.341(4) ?
C2 C3 . 1.391(4) ?
C2 C1 . 1.475(4) ?
C3 H3 . 0.9500 ?
C3 C4 . 1.385(4) ?
C4 H4 . 0.9500 ?
C4 C5 . 1.383(5) ?
C5 H5 . 0.9500 ?
C5 C6 . 1.390(5) ?
C6 H6a . 0.9500 ?
N6 H1N2 . 0.858(18) ?
N6 C8 . 1.354(4) ?
N6 C12 . 1.330(4) ?
N4 N5 . 1.322(3) ?
N4 C7 . 1.336(4) ?
N5 C7 2_766 1.344(4) ?
C8 C9 . 1.378(4) ?
C8 C7 . 1.474(4) ?
C9 H9 . 0.9500 ?
C9 C10 . 1.396(5) ?
C10 H10 . 0.9500 ?
C10 C11 . 1.373(5) ?
C11 H11 . 0.9500 ?
C11 C12 . 1.380(5) ?
C12 H12 . 0.9500 ?

loop_
_geom_hbond_atom_site_label_D
_geom_hbond_atom_site_label_H
_geom_hbond_atom_site_label_A
_geom_hbond_site_symmetry_A
_geom_hbond_distance_DH
_geom_hbond_distance_HA
_geom_hbond_distance_DA
_geom_hbond_angle_DHA
C6 H6a I4A 1_655 0.9500 3.292(3) 4.190(3) 158.54(6)
N6 H1N2 N3 . 0.858(18) 1.98(2) 2.768(4) 152(3)

loop_
_geom_torsion_atom_site_label_1
_geom_torsion_atom_site_label_2
_geom_torsion_atom_site_label_3
_geom_torsion_atom_site_label_4
_geom_torsion_site_symmetry_1
_geom_torsion_site_symmetry_2
_geom_torsion_site_symmetry_3
_geom_torsion_site_symmetry_4
_geom_torsion
_geom_torsion_publ_flag
N3 C2 C3 C4 . . . . 0.0(4) ?
N3 C2 C1 N2 . . . . 16.0(3) ?
N3 C2 C1 N1 . . . . -163.4(3) ?
N3 C6 C5 C4 . . . . 0.3(4) ?
N2 N1 C1 N2 2_666 . . . 0.0(3) ?
N2 N1 C1 C2 2_666 . . . 179.3(3) ?
N2 C1 C2 C3 . . . . -164.6(3) ?
N1 N2 C1 N1 2_666 . . . 0.0(3) ?
N1 N2 C1 C2 2_666 . . . -179.3(3) ?
N1 C1 C2 C3 . . . . 16.0(3) ?
C2 N3 C6 C5 . . . . 0.5(3) ?
C2 C3 C4 C5 . . . . 0.8(4) ?
C3 C2 N3 C6 . . . . -0.7(4) ?
C3 C4 C5 C6 . . . . -1.0(4) ?
C4 C3 C2 C1 . . . . -179.3(3) ?
C6 N3 C2 C1 . . . . 178.7(3) ?
C1 N2 N1 C1 . . 2_666 2_666 0.0(2) ?
C1 N1 N2 C1 . . 2_666 2_666 0.0(2) ?
N6 C8 C9 C10 . . . . 1.0(3) ?
N6 C8 C7 N4 . . . . 157.2(3) ?
N6 C8 C7 N5 . . . 2_766 -20.5(3) ?
N6 C12 C11 C10 . . . . 2.2(4) ?
N4 N5 C7 N4 . . 2_766 2_766 0.2(2) ?
N4 N5 C7 C8 . . 2_766 2_766 -177.3(2) ?
N4 C7 N5 N4 . . 2_766 2_766 -0.2(3) ?
N4 C7 C8 C9 . . . . -21.7(3) ?
N5 N4 C7 N5 . . . 2_766 0.2(2) ?
N5 N4 C7 C8 . . . . -177.3(2) ?
N5 C7 C8 C9 2_766 . . . 160.5(3) ?
C8 N6 C12 C11 . . . . -0.7(3) ?
C8 C9 C10 C11 . . . . 0.6(4) ?
C8 C7 N5 N4 . . 2_766 2_766 177.3(2) ?
C9 C8 N6 C12 . . . . -1.0(4) ?
C9 C10 C11 C12 . . . . -2.2(4) ?
C10 C9 C8 C7 . . . . 179.9(3) ?
C12 N6 C8 C7 . . . . -180.0(3) ?
C7 N4 N5 C7 . . . 2_766 -0.2(2) ?

loop_
_restr_distance_atom_site_label_1
_restr_distance_atom_site_label_2
_restr_distance_site_symmetry_2
_restr_distance_target
_restr_distance_target_weight_param
H1N2 N6 1 0.8600 0.0200

loop_
_restr_equal_distance_atom_site_label_1
_restr_equal_distance_atom_site_label_2
_restr_equal_distance_site_symmetry_2
I2A I3A 1
I2A I4A 1
I2B I3B 1
I2B I4B 1
I3A I4A 1
I3B I4B 1

loop_
_restr_equal_distance_class_class_id
_restr_equal_distance_class_target_weight_param
1 0.0200
2 0.0200
3 0.0400

_cod_database_fobs_code 2312984
